data_4080562
loop_
_publ_author_name
'Miyazaki, Takamasa'
'Tanabe, Yoshiaki'
'Yuki, Masahiro'
'Miyake, Yoshihiro'
'Nishibayashi, Yoshiaki'

_publ_section_title
;
 Synthesis, Structure, and Reactivity of Group VI Metal Complexes Bearing
 Group IV Metallocenyldiphosphine Moieties and a
 Pentamethylcyclopentadienyl Ligand
;
_journal_issue 6
_journal_name_full Organometallics
_journal_page_first 2007
_journal_paper_doi 10.1021/om400088d
_journal_volume 32
_journal_year 2013
_chemical_formula_moiety 'C28 H43 Cl4 Mo P2 Zr '
_chemical_formula_sum 'C28 H43 Cl4 Mo P2 Zr'
_chemical_formula_weight 770.57
_space_group_IT_number 19
_symmetry_cell_setting orthorhombic
_symmetry_Int_Tables_number 19
_symmetry_space_group_name_Hall 'P 2ac 2ab'
_symmetry_space_group_name_H-M 'P 21 21 21'
_cell_angle_alpha 90.0000
_cell_angle_beta 90.0000
_cell_angle_gamma 90.0000
_cell_formula_units_Z 4
_cell_length_a 11.6018(4)
_cell_length_b 13.6568(6)
_cell_length_c 20.1047(6)
_cell_measurement_reflns_used 26976
_cell_measurement_temperature 173.1
_cell_measurement_theta_max 27.5
_cell_measurement_theta_min 3.1
_cell_volume 3185.5(2)
_computing_cell_refinement PROCESS-AUTO
_computing_data_collection PROCESS-AUTO
_computing_data_reduction CrystalStructure
_computing_publication_material 'CrystalStructure 3.8'
_computing_structure_refinement CRYSTALS
_computing_structure_solution SIR97
_diffrn_ambient_temperature 173.1
_diffrn_detector_area_resol_mean 10.00
_diffrn_measured_fraction_theta_full 0.998
_diffrn_measured_fraction_theta_max 0.998
_diffrn_measurement_device_type 'Rigaku RAXIS-RAPID'
_diffrn_measurement_method \w
_diffrn_radiation_type 'Mo K\a'
_diffrn_radiation_wavelength 0.71075
_diffrn_reflns_av_R_equivalents 0.035
_diffrn_reflns_limit_h_max 14
_diffrn_reflns_limit_h_min -15
_diffrn_reflns_limit_k_max 17
_diffrn_reflns_limit_k_min -17
_diffrn_reflns_limit_l_max 26
_diffrn_reflns_limit_l_min -26
_diffrn_reflns_number 30853
_diffrn_reflns_theta_full 27.49
_diffrn_reflns_theta_max 27.49
_exptl_absorpt_coefficient_mu 1.173
_exptl_absorpt_correction_T_max 0.663
_exptl_absorpt_correction_T_min 0.538
_exptl_absorpt_correction_type multi-scan
_exptl_absorpt_process_details
;
    Higashi, T. (1995). Program for Absorption Correction.
    Rigaku Corporation, Tokyo, Japan.
;
_exptl_crystal_colour brown
_exptl_crystal_density_diffrn 1.607
_exptl_crystal_density_method 'not measured'
_exptl_crystal_description platelet
_exptl_crystal_F_000 1564.00
_exptl_crystal_size_max 0.45
_exptl_crystal_size_mid 0.35
_exptl_crystal_size_min 0.35
_refine_diff_density_max 2.20
_refine_diff_density_min -1.13
_refine_ls_extinction_method none
_refine_ls_goodness_of_fit_ref 1.002
_refine_ls_hydrogen_treatment refall
_refine_ls_number_parameters 353
_refine_ls_number_reflns 7259
_refine_ls_R_factor_gt 0.0315
_refine_ls_shift/su_max 0.0000
_refine_ls_structure_factor_coef Fsqd
_refine_ls_weighting_details 'w = 1/[1.6700\s(Fo^2^)]/(4Fo^2^)'
_refine_ls_weighting_scheme calc
_refine_ls_wR_factor_ref 0.0671
_reflns_number_gt 6295
_reflns_number_total 7259
_reflns_threshold_expression F^2^>2.0\s(F^2^)
_cod_data_source_file om400088d_si_002.cif
_cod_data_source_block '_2a'
_cod_original_cell_volume 3185.48(19)
_cod_original_formula_sum 'C28 H43 Cl4 Mo P2 Zr '
_cod_database_code 4080562

loop_
_symmetry_equiv_pos_site_id
_symmetry_equiv_pos_as_xyz
1 +X,+Y,+Z
2 1/2+X,1/2-Y,-Z
3 -X,1/2+Y,1/2-Z
4 1/2-X,-Y,1/2+Z

loop_
_atom_site_label
_atom_site_type_symbol
_atom_site_fract_x
_atom_site_fract_y
_atom_site_fract_z
_atom_site_U_iso_or_equiv
_atom_site_adp_type
_atom_site_occupancy
_atom_site_symmetry_multiplicity
_atom_site_calc_flag
_atom_site_refinement_flags
Mo(1) Mo 0.58604(3) 0.48421(2) 0.43284(2) 0.01491(7) Uani 1.00 1 d .
Zr(1) Zr 0.41261(4) 0.55695(3) 0.66906(2) 0.02177(10) Uani 1.00 1 d .
Cl(1) Cl 0.41603(12) 0.40005(8) 0.72664(5) 0.0412(3) Uani 1.00 1 d .
Cl(2) Cl 0.33757(11) 0.65101(10) 0.76282(6) 0.0463(3) Uani 1.00 1 d .
Cl(3) Cl 0.45994(8) 0.34807(8) 0.46009(5) 0.0272(2) Uani 1.00 1 d .
Cl(4) Cl 0.67146(8) 0.64179(8) 0.46005(5) 0.0263(2) Uani 1.00 1 d .
P(1) P 0.40428(9) 0.57159(8) 0.46550(5) 0.0190(2) Uani 1.00 1 d .
P(2) P 0.64933(8) 0.45794(9) 0.55074(5) 0.0225(2) Uani 1.00 1 d .
C(1) C 0.3373(3) 0.5585(3) 0.54890(17) 0.0187(10) Uani 1.00 1 d .
C(2) C 0.3053(3) 0.4689(3) 0.57791(19) 0.0239(11) Uani 1.00 1 d .
C(3) C 0.2249(3) 0.4883(3) 0.6293(2) 0.0291(11) Uani 1.00 1 d .
C(4) C 0.2097(3) 0.5888(3) 0.6334(2) 0.0296(12) Uani 1.00 1 d .
C(5) C 0.2815(3) 0.6345(3) 0.58542(18) 0.0268(11) Uani 1.00 1 d .
C(6) C 0.6071(3) 0.5453(3) 0.61604(19) 0.0269(11) Uani 1.00 1 d .
C(7) C 0.6274(3) 0.5355(3) 0.68634(19) 0.0338(13) Uani 1.00 1 d .
C(8) C 0.5982(4) 0.6224(3) 0.7181(2) 0.0388(13) Uani 1.00 1 d .
C(9) C 0.5620(3) 0.6892(3) 0.6696(2) 0.0342(13) Uani 1.00 1 d .
C(10) C 0.5678(3) 0.6422(3) 0.60721(19) 0.0267(11) Uani 1.00 1 d .
C(11) C 0.2802(3) 0.5298(3) 0.41628(19) 0.0347(13) Uani 1.00 1 d .
C(12) C 0.1619(3) 0.5735(4) 0.4331(2) 0.0567(17) Uani 1.00 1 d .
C(13) C 0.3963(3) 0.7053(3) 0.45369(19) 0.0305(12) Uani 1.00 1 d .
C(14) C 0.4076(4) 0.7378(3) 0.3814(2) 0.0537(16) Uani 1.00 1 d .
C(15) C 0.6178(3) 0.3417(3) 0.59278(19) 0.0328(13) Uani 1.00 1 d .
C(16) C 0.6696(4) 0.2495(3) 0.5608(2) 0.0526(16) Uani 1.00 1 d .
C(17) C 0.8082(3) 0.4658(4) 0.5540(2) 0.0432(15) Uani 1.00 1 d .
C(18) C 0.8693(3) 0.4500(4) 0.6194(2) 0.0564(18) Uani 1.00 1 d .
C(19) C 0.5999(5) 0.3786(3) 0.3388(2) 0.0469(15) Uani 1.00 1 d .
C(20) C 0.5713(3) 0.4696(3) 0.31428(19) 0.0358(13) Uani 1.00 1 d .
C(21) C 0.6625(3) 0.5333(3) 0.32728(18) 0.0205(10) Uani 1.00 1 d .
C(22) C 0.7494(3) 0.4797(3) 0.36184(18) 0.0271(11) Uani 1.00 1 d .
C(23) C 0.7082(4) 0.3817(3) 0.3689(2) 0.0447(15) Uani 1.00 1 d .
C(24) C 0.5303(5) 0.2869(4) 0.3223(3) 0.089(2) Uiso 1.00 1 d .
C(25) C 0.4677(4) 0.4951(4) 0.2708(2) 0.0575(15) Uiso 1.00 1 d .
C(26) C 0.6789(4) 0.6345(3) 0.3011(2) 0.0462(15) Uani 1.00 1 d .
C(27) C 0.8681(3) 0.5166(5) 0.3782(2) 0.0634(19) Uani 1.00 1 d .
C(28) C 0.7748(5) 0.2936(5) 0.3915(3) 0.080(2) Uiso 1.00 1 d .
H(1) H 0.3240 0.4059 0.5610 0.029 Uiso 1.00 1 c R
H(2) H 0.1800 0.4405 0.6519 0.035 Uiso 1.00 1 c R
H(3) H 0.1527 0.6210 0.6593 0.036 Uiso 1.00 1 c R
H(4) H 0.2803 0.7019 0.5738 0.032 Uiso 1.00 1 c R
H(5) H 0.6628 0.4807 0.7071 0.041 Uiso 1.00 1 c R
H(6) H 0.6111 0.6369 0.7637 0.047 Uiso 1.00 1 c R
H(7) H 0.5478 0.7570 0.6766 0.041 Uiso 1.00 1 c R
H(8) H 0.5585 0.6737 0.5654 0.032 Uiso 1.00 1 c R
H(9) H 0.2959 0.5445 0.3710 0.042 Uiso 1.00 1 c R
H(10) H 0.2747 0.4608 0.4217 0.042 Uiso 1.00 1 c R
H(11) H 0.1257 0.5347 0.4663 0.068 Uiso 1.00 1 c R
H(12) H 0.1153 0.5745 0.3943 0.068 Uiso 1.00 1 c R
H(13) H 0.1715 0.6384 0.4492 0.068 Uiso 1.00 1 c R
H(14) H 0.3241 0.7275 0.4701 0.037 Uiso 1.00 1 c R
H(15) H 0.4568 0.7348 0.4785 0.037 Uiso 1.00 1 c R
H(16) H 0.4865 0.7487 0.3712 0.064 Uiso 1.00 1 c R
H(17) H 0.3655 0.7966 0.3748 0.064 Uiso 1.00 1 c R
H(18) H 0.3779 0.6882 0.3530 0.064 Uiso 1.00 1 c R
H(19) H 0.6464 0.3460 0.6370 0.039 Uiso 1.00 1 c R
H(20) H 0.5364 0.3338 0.5939 0.039 Uiso 1.00 1 c R
H(21) H 0.6167 0.2233 0.5294 0.063 Uiso 1.00 1 c R
H(22) H 0.6847 0.2021 0.5943 0.063 Uiso 1.00 1 c R
H(23) H 0.7395 0.2661 0.5388 0.063 Uiso 1.00 1 c R
H(24) H 0.8372 0.4181 0.5239 0.052 Uiso 1.00 1 c R
H(25) H 0.8288 0.5293 0.5388 0.052 Uiso 1.00 1 c R
H(26) H 0.8771 0.5109 0.6418 0.068 Uiso 1.00 1 c R
H(27) H 0.9434 0.4230 0.6115 0.068 Uiso 1.00 1 c R
H(28) H 0.8256 0.4063 0.6462 0.068 Uiso 1.00 1 c R
H(29) H 0.5677 0.2310 0.3404 0.107 Uiso 1.00 1 c R
H(30) H 0.5246 0.2801 0.2754 0.107 Uiso 1.00 1 c R
H(31) H 0.4552 0.2925 0.3408 0.107 Uiso 1.00 1 c R
H(32) H 0.4197 0.4391 0.2663 0.069 Uiso 1.00 1 c R
H(33) H 0.4937 0.5153 0.2282 0.069 Uiso 1.00 1 c R
H(34) H 0.4252 0.5466 0.2910 0.069 Uiso 1.00 1 c R
H(35) H 0.6116 0.6543 0.2778 0.055 Uiso 1.00 1 c R
H(36) H 0.7430 0.6356 0.2718 0.055 Uiso 1.00 1 c R
H(37) H 0.6924 0.6781 0.3371 0.055 Uiso 1.00 1 c R
H(38) H 0.8744 0.5833 0.3654 0.076 Uiso 1.00 1 c R
H(39) H 0.9238 0.4789 0.3548 0.076 Uiso 1.00 1 c R
H(40) H 0.8811 0.5108 0.4247 0.076 Uiso 1.00 1 c R
H(41) H 0.8496 0.3132 0.4055 0.097 Uiso 1.00 1 c R
H(42) H 0.7813 0.2483 0.3559 0.097 Uiso 1.00 1 c R
H(43) H 0.7357 0.2635 0.4276 0.097 Uiso 1.00 1 c R

loop_
_atom_site_aniso_label
_atom_site_aniso_U_11
_atom_site_aniso_U_22
_atom_site_aniso_U_33
_atom_site_aniso_U_12
_atom_site_aniso_U_13
_atom_site_aniso_U_23
Mo(1) 0.01689(14) 0.01179(16) 0.01604(14) -0.00169(14) 0.00014(15) -0.00099(13)
Zr(1) 0.0307(2) 0.0170(2) 0.01759(18) 0.0026(2) 0.00356(18) 0.00081(15)
Cl(1) 0.0610(7) 0.0255(6) 0.0371(6) -0.0004(6) -0.0051(6) 0.0135(4)
Cl(2) 0.0613(7) 0.0455(8) 0.0320(6) 0.0046(6) 0.0151(5) -0.0145(5)
Cl(3) 0.0288(4) 0.0177(5) 0.0350(5) -0.0077(4) 0.0060(4) -0.0024(4)
Cl(4) 0.0336(5) 0.0210(5) 0.0242(4) -0.0115(4) 0.0057(4) -0.0060(4)
P(1) 0.0182(4) 0.0195(5) 0.0192(4) 0.0025(4) 0.0004(4) 0.0025(4)
P(2) 0.0202(4) 0.0285(7) 0.0187(5) 0.0063(4) -0.0027(4) 0.0015(4)
C(1) 0.0178(17) 0.021(2) 0.0172(19) 0.0008(17) -0.0008(15) 0.0064(16)
C(2) 0.0245(19) 0.021(2) 0.026(2) -0.0001(17) 0.0045(17) 0.0002(18)
C(3) 0.0211(19) 0.032(2) 0.034(2) -0.004(2) 0.0067(18) 0.003(2)
C(4) 0.025(2) 0.034(3) 0.030(2) 0.010(2) 0.0123(18) 0.003(2)
C(5) 0.034(2) 0.021(2) 0.025(2) 0.0126(19) 0.0027(18) 0.0055(18)
C(6) 0.020(2) 0.038(2) 0.023(2) -0.0037(19) -0.0048(16) -0.0012(18)
C(7) 0.028(2) 0.052(3) 0.022(2) 0.000(2) -0.0061(17) 0.002(2)
C(8) 0.044(2) 0.053(3) 0.020(2) -0.010(2) -0.007(2) -0.011(2)
C(9) 0.048(2) 0.030(2) 0.025(2) -0.013(2) 0.006(2) -0.0111(19)
C(10) 0.035(2) 0.023(2) 0.022(2) -0.010(2) 0.0039(18) -0.0028(17)
C(11) 0.023(2) 0.051(3) 0.030(2) -0.001(2) -0.0079(18) 0.001(2)
C(12) 0.023(2) 0.092(5) 0.054(3) 0.009(2) 0.002(2) 0.012(3)
C(13) 0.037(2) 0.023(2) 0.032(2) 0.012(2) 0.009(2) 0.0074(18)
C(14) 0.069(3) 0.039(3) 0.053(3) 0.020(3) 0.025(3) 0.018(2)
C(15) 0.046(2) 0.031(2) 0.021(2) 0.020(2) 0.0019(18) 0.0043(19)
C(16) 0.072(3) 0.042(3) 0.043(3) 0.036(2) 0.020(2) 0.016(2)
C(17) 0.027(2) 0.070(4) 0.033(2) 0.009(2) -0.0051(19) 0.002(2)
C(18) 0.031(2) 0.096(5) 0.043(2) 0.011(2) -0.014(2) -0.007(3)
C(19) 0.072(3) 0.037(3) 0.031(2) -0.031(3) 0.027(2) -0.019(2)
C(20) 0.032(2) 0.057(3) 0.018(2) -0.013(2) -0.0025(18) -0.007(2)
C(21) 0.025(2) 0.021(2) 0.0154(18) -0.0008(17) 0.0077(16) -0.0026(17)
C(22) 0.0181(19) 0.044(2) 0.0198(19) 0.007(2) 0.0066(16) -0.001(2)
C(23) 0.079(3) 0.026(3) 0.030(2) 0.027(2) 0.029(2) 0.007(2)
C(26) 0.074(3) 0.034(3) 0.030(2) 0.009(2) 0.021(2) 0.003(2)
C(27) 0.025(2) 0.129(6) 0.035(2) -0.006(3) 0.007(2) -0.015(3)

loop_
_atom_type_symbol
_atom_type_description
_atom_type_scat_dispersion_real
_atom_type_scat_dispersion_imag
_atom_type_scat_source
C C 0.003 0.002
;
International Tables for Crystallography
(1992, Vol. C, Tables 4.2.6.8 and 6.1.1.4)
;
H H 0.000 0.000
;
International Tables for Crystallography
(1992, Vol. C, Table 6.1.1.4)
;
Cl Cl 0.148 0.159
;
International Tables for Crystallography
(1992, Vol. C, Tables 4.2.6.8 and 6.1.1.4)
;
P P 0.102 0.094
;
International Tables for Crystallography
(1992, Vol. C, Tables 4.2.6.8 and 6.1.1.4)
;
Mo Mo -1.683 0.686
;
International Tables for Crystallography
(1992, Vol. C, Tables 4.2.6.8 and 6.1.1.4)
;
Zr Zr -2.967 0.560
;
International Tables for Crystallography
(1992, Vol. C, Tables 4.2.6.8 and 6.1.1.4)
;

loop_
_geom_angle_atom_site_label_1
_geom_angle_atom_site_label_2
_geom_angle_atom_site_label_3
_geom_angle
_geom_angle_publ_flag
Cl(3) Mo(1) Cl(4) 150.74(3) yes
Cl(3) Mo(1) P(1) 78.40(3) yes
Cl(3) Mo(1) P(2) 81.58(3) yes
Cl(3) Mo(1) C(19) 75.88(12) yes
Cl(3) Mo(1) C(20) 96.75(11) yes
Cl(3) Mo(1) C(21) 129.59(9) yes
Cl(3) Mo(1) C(22) 126.64(12) yes
Cl(3) Mo(1) C(23) 91.76(12) yes
Cl(4) Mo(1) P(1) 82.11(3) yes
Cl(4) Mo(1) P(2) 78.15(3) yes
Cl(4) Mo(1) C(19) 133.37(12) yes
Cl(4) Mo(1) C(20) 109.04(12) yes
Cl(4) Mo(1) C(21) 78.49(9) yes
Cl(4) Mo(1) C(22) 80.38(11) yes
Cl(4) Mo(1) C(23) 113.62(13) yes
P(1) Mo(1) P(2) 93.83(3) yes
P(1) Mo(1) C(19) 123.51(14) yes
P(1) Mo(1) C(20) 103.85(11) yes
P(1) Mo(1) C(21) 114.19(9) yes
P(1) Mo(1) C(22) 147.20(11) yes
P(1) Mo(1) C(23) 157.61(13) yes
P(2) Mo(1) C(19) 130.03(12) yes
P(2) Mo(1) C(20) 161.58(11) yes
P(2) Mo(1) C(21) 140.25(9) yes
P(2) Mo(1) C(22) 109.32(9) yes
P(2) Mo(1) C(23) 104.68(12) yes
C(19) Mo(1) C(20) 33.53(17) yes
C(19) Mo(1) C(21) 56.09(15) yes
C(19) Mo(1) C(22) 56.86(17) yes
C(19) Mo(1) C(23) 34.11(18) yes
C(20) Mo(1) C(21) 33.84(14) yes
C(20) Mo(1) C(22) 57.13(13) yes
C(20) Mo(1) C(23) 56.94(16) yes
C(21) Mo(1) C(22) 34.81(13) yes
C(21) Mo(1) C(23) 57.54(15) yes
C(22) Mo(1) C(23) 35.01(17) yes
Cl(1) Zr(1) Cl(2) 95.84(4) yes
Cl(1) Zr(1) C(1) 117.36(9) yes
Cl(1) Zr(1) C(2) 86.21(10) yes
Cl(1) Zr(1) C(3) 80.58(10) yes
Cl(1) Zr(1) C(4) 107.75(10) yes
Cl(1) Zr(1) C(5) 134.55(10) yes
Cl(1) Zr(1) C(6) 97.58(10) yes
Cl(1) Zr(1) C(7) 79.47(11) yes
Cl(1) Zr(1) C(8) 96.40(11) yes
Cl(1) Zr(1) C(9) 128.43(10) yes
Cl(1) Zr(1) C(10) 129.76(10) yes
Cl(2) Zr(1) C(1) 126.90(9) yes
Cl(2) Zr(1) C(2) 129.51(8) yes
Cl(2) Zr(1) C(3) 97.67(10) yes
Cl(2) Zr(1) C(4) 78.12(10) yes
Cl(2) Zr(1) C(5) 94.55(9) yes
Cl(2) Zr(1) C(6) 133.18(10) yes
Cl(2) Zr(1) C(7) 107.80(10) yes
Cl(2) Zr(1) C(8) 79.46(10) yes
Cl(2) Zr(1) C(9) 82.18(10) yes
Cl(2) Zr(1) C(10) 113.54(10) yes
C(1) Zr(1) C(2) 32.04(13) yes
C(1) Zr(1) C(3) 53.60(12) yes
C(1) Zr(1) C(4) 53.72(12) yes
C(1) Zr(1) C(5) 32.64(12) yes
C(1) Zr(1) C(6) 84.64(11) yes
C(1) Zr(1) C(7) 117.68(11) yes
C(1) Zr(1) C(8) 130.74(12) yes
C(1) Zr(1) C(9) 103.50(12) yes
C(1) Zr(1) C(10) 76.79(12) yes
C(2) Zr(1) C(3) 32.77(12) yes
C(2) Zr(1) C(4) 53.79(13) yes
C(2) Zr(1) C(5) 54.08(13) yes
C(2) Zr(1) C(6) 96.05(12) yes
C(2) Zr(1) C(7) 122.03(13) yes
C(2) Zr(1) C(8) 150.64(12) yes
C(2) Zr(1) C(9) 133.56(12) yes
C(2) Zr(1) C(10) 102.59(12) yes
C(3) Zr(1) C(4) 32.18(15) yes
C(3) Zr(1) C(5) 54.19(14) yes
C(3) Zr(1) C(6) 128.71(13) yes
C(3) Zr(1) C(7) 148.95(15) yes
C(3) Zr(1) C(8) 175.65(13) yes
C(3) Zr(1) C(9) 150.95(14) yes
C(3) Zr(1) C(10) 130.39(13) yes
C(4) Zr(1) C(5) 32.96(13) yes
C(4) Zr(1) C(6) 137.63(12) yes
C(4) Zr(1) C(7) 170.46(13) yes
C(4) Zr(1) C(8) 148.41(15) yes
C(4) Zr(1) C(9) 121.85(14) yes
C(4) Zr(1) C(10) 117.30(13) yes
C(5) Zr(1) C(6) 106.79(12) yes
C(5) Zr(1) C(7) 137.64(13) yes
C(5) Zr(1) C(8) 129.01(14) yes
C(5) Zr(1) C(9) 96.78(13) yes
C(5) Zr(1) C(10) 84.59(13) yes
C(6) Zr(1) C(7) 33.21(12) yes
C(6) Zr(1) C(8) 54.60(13) yes
C(6) Zr(1) C(9) 54.76(14) yes
C(6) Zr(1) C(10) 32.90(14) yes
C(7) Zr(1) C(8) 31.83(15) yes
C(7) Zr(1) C(9) 53.26(15) yes
C(7) Zr(1) C(10) 53.72(13) yes
C(8) Zr(1) C(9) 32.31(14) yes
C(8) Zr(1) C(10) 53.96(13) yes
C(9) Zr(1) C(10) 32.90(13) yes
Mo(1) P(1) C(1) 122.82(12) yes
Mo(1) P(1) C(11) 111.67(14) yes
Mo(1) P(1) C(13) 118.63(14) yes
C(1) P(1) C(11) 97.39(16) yes
C(1) P(1) C(13) 101.00(18) yes
C(11) P(1) C(13) 101.5(2) yes
Mo(1) P(2) C(6) 120.25(13) yes
Mo(1) P(2) C(15) 120.04(13) yes
Mo(1) P(2) C(17) 108.49(13) yes
C(6) P(2) C(15) 100.33(18) yes
C(6) P(2) C(17) 101.70(19) yes
C(15) P(2) C(17) 103.5(2) yes
Zr(1) C(1) P(1) 135.04(17) yes
Zr(1) C(1) C(2) 72.1(2) yes
Zr(1) C(1) C(5) 71.1(2) yes
P(1) C(1) C(2) 124.7(2) yes
P(1) C(1) C(5) 125.8(3) yes
C(2) C(1) C(5) 107.5(3) yes
Zr(1) C(2) C(1) 75.9(2) yes
Zr(1) C(2) C(3) 72.9(2) yes
C(1) C(2) C(3) 108.3(3) yes
Zr(1) C(3) C(2) 74.3(2) yes
Zr(1) C(3) C(4) 73.8(2) yes
C(2) C(3) C(4) 108.2(3) yes
Zr(1) C(4) C(3) 74.0(2) yes
Zr(1) C(4) C(5) 73.6(2) yes
C(3) C(4) C(5) 108.7(3) yes
Zr(1) C(5) C(1) 76.2(2) yes
Zr(1) C(5) C(4) 73.4(2) yes
C(1) C(5) C(4) 107.2(3) yes
Zr(1) C(6) P(2) 125.82(19) yes
Zr(1) C(6) C(7) 74.6(2) yes
Zr(1) C(6) C(10) 72.7(2) yes
P(2) C(6) C(7) 126.6(3) yes
P(2) C(6) C(10) 127.2(2) yes
C(7) C(6) C(10) 105.3(3) yes
Zr(1) C(7) C(6) 72.2(2) yes
Zr(1) C(7) C(8) 74.0(2) yes
C(6) C(7) C(8) 109.4(4) yes
Zr(1) C(8) C(7) 74.2(2) yes
Zr(1) C(8) C(9) 72.7(2) yes
C(7) C(8) C(9) 108.0(3) yes
Zr(1) C(9) C(8) 75.0(2) yes
Zr(1) C(9) C(10) 72.6(2) yes
C(8) C(9) C(10) 107.9(3) yes
Zr(1) C(10) C(6) 74.4(2) yes
Zr(1) C(10) C(9) 74.5(2) yes
C(6) C(10) C(9) 109.3(3) yes
P(1) C(11) C(12) 117.4(3) yes
P(1) C(13) C(14) 114.0(3) yes
P(2) C(15) C(16) 116.0(2) yes
P(2) C(17) C(18) 119.4(2) yes
Mo(1) C(19) C(20) 73.8(2) yes
Mo(1) C(19) C(23) 72.5(2) yes
Mo(1) C(19) C(24) 129.3(3) yes
C(20) C(19) C(23) 110.1(4) yes
C(20) C(19) C(24) 122.3(4) yes
C(23) C(19) C(24) 126.7(4) yes
Mo(1) C(20) C(19) 72.6(2) yes
Mo(1) C(20) C(21) 73.0(2) yes
Mo(1) C(20) C(25) 127.3(3) yes
C(19) C(20) C(21) 108.2(4) yes
C(19) C(20) C(25) 126.9(4) yes
C(21) C(20) C(25) 124.3(4) yes
Mo(1) C(21) C(20) 73.2(2) yes
Mo(1) C(21) C(22) 71.7(2) yes
Mo(1) C(21) C(26) 128.2(2) yes
C(20) C(21) C(22) 107.9(3) yes
C(20) C(21) C(26) 127.5(3) yes
C(22) C(21) C(26) 123.9(3) yes
Mo(1) C(22) C(21) 73.4(2) yes
Mo(1) C(22) C(23) 72.4(2) yes
Mo(1) C(22) C(27) 126.3(2) yes
C(21) C(22) C(23) 107.0(3) yes
C(21) C(22) C(27) 125.6(4) yes
C(23) C(22) C(27) 126.9(4) yes
Mo(1) C(23) C(19) 73.4(3) yes
Mo(1) C(23) C(22) 72.6(2) yes
Mo(1) C(23) C(28) 128.0(3) yes
C(19) C(23) C(22) 106.8(4) yes
C(19) C(23) C(28) 124.8(4) yes
C(22) C(23) C(28) 127.5(4) yes
Zr(1) C(2) H(1) 125.4 no
C(1) C(2) H(1) 125.4 no
C(3) C(2) H(1) 125.4 no
Zr(1) C(3) H(2) 125.6 no
C(2) C(3) H(2) 125.6 no
C(4) C(3) H(2) 125.6 no
Zr(1) C(4) H(3) 125.4 no
C(3) C(4) H(3) 125.4 no
C(5) C(4) H(3) 125.4 no
Zr(1) C(5) H(4) 125.8 no
C(1) C(5) H(4) 125.8 no
C(4) C(5) H(4) 125.8 no
Zr(1) C(7) H(5) 125.1 no
C(6) C(7) H(5) 125.1 no
C(8) C(7) H(5) 125.1 no
Zr(1) C(8) H(6) 125.7 no
C(7) C(8) H(6) 125.7 no
C(9) C(8) H(6) 125.7 no
Zr(1) C(9) H(7) 125.7 no
C(8) C(9) H(7) 125.7 no
C(10) C(9) H(7) 125.7 no
Zr(1) C(10) H(8) 125.0 no
C(6) C(10) H(8) 125.0 no
C(9) C(10) H(8) 125.0 no
P(1) C(11) H(9) 107.5 no
P(1) C(11) H(10) 107.5 no
C(12) C(11) H(9) 107.5 no
C(12) C(11) H(10) 107.5 no
H(9) C(11) H(10) 109.5 no
C(11) C(12) H(11) 109.5 no
C(11) C(12) H(12) 109.5 no
C(11) C(12) H(13) 109.5 no
H(11) C(12) H(12) 109.5 no
H(11) C(12) H(13) 109.5 no
H(12) C(12) H(13) 109.5 no
P(1) C(13) H(14) 108.3 no
P(1) C(13) H(15) 108.3 no
C(14) C(13) H(14) 108.3 no
C(14) C(13) H(15) 108.3 no
H(14) C(13) H(15) 109.5 no
C(13) C(14) H(16) 109.5 no
C(13) C(14) H(17) 109.5 no
C(13) C(14) H(18) 109.5 no
H(16) C(14) H(17) 109.5 no
H(16) C(14) H(18) 109.5 no
H(17) C(14) H(18) 109.5 no
P(2) C(15) H(19) 107.8 no
P(2) C(15) H(20) 107.8 no
C(16) C(15) H(19) 107.8 no
C(16) C(15) H(20) 107.8 no
H(19) C(15) H(20) 109.5 no
C(15) C(16) H(21) 109.5 no
C(15) C(16) H(22) 109.5 no
C(15) C(16) H(23) 109.5 no
H(21) C(16) H(22) 109.5 no
H(21) C(16) H(23) 109.5 no
H(22) C(16) H(23) 109.5 no
P(2) C(17) H(24) 106.9 no
P(2) C(17) H(25) 106.9 no
C(18) C(17) H(24) 106.9 no
C(18) C(17) H(25) 106.9 no
H(24) C(17) H(25) 109.5 no
C(17) C(18) H(26) 109.5 no
C(17) C(18) H(27) 109.5 no
C(17) C(18) H(28) 109.5 no
H(26) C(18) H(27) 109.5 no
H(26) C(18) H(28) 109.5 no
H(27) C(18) H(28) 109.5 no
C(19) C(24) H(29) 109.5 no
C(19) C(24) H(30) 109.5 no
C(19) C(24) H(31) 109.5 no
H(29) C(24) H(30) 109.5 no
H(29) C(24) H(31) 109.5 no
H(30) C(24) H(31) 109.5 no
C(20) C(25) H(32) 109.5 no
C(20) C(25) H(33) 109.5 no
C(20) C(25) H(34) 109.5 no
H(32) C(25) H(33) 109.5 no
H(32) C(25) H(34) 109.5 no
H(33) C(25) H(34) 109.5 no
C(21) C(26) H(35) 109.5 no
C(21) C(26) H(36) 109.5 no
C(21) C(26) H(37) 109.5 no
H(35) C(26) H(36) 109.5 no
H(35) C(26) H(37) 109.5 no
H(36) C(26) H(37) 109.5 no
C(22) C(27) H(38) 109.5 no
C(22) C(27) H(39) 109.5 no
C(22) C(27) H(40) 109.5 no
H(38) C(27) H(39) 109.5 no
H(38) C(27) H(40) 109.5 no
H(39) C(27) H(40) 109.5 no
C(23) C(28) H(41) 109.5 no
C(23) C(28) H(42) 109.5 no
C(23) C(28) H(43) 109.5 no
H(41) C(28) H(42) 109.5 no
H(41) C(28) H(43) 109.5 no
H(42) C(28) H(43) 109.5 no

loop_
_geom_bond_atom_site_label_1
_geom_bond_atom_site_label_2
_geom_bond_distance
_geom_bond_publ_flag
Mo(1) Cl(3) 2.4284(10) yes
Mo(1) Cl(4) 2.4316(11) yes
Mo(1) P(1) 2.5104(11) yes
Mo(1) P(2) 2.5073(10) yes
Mo(1) C(19) 2.383(4) yes
Mo(1) C(21) 2.396(3) yes
Zr(1) Cl(1) 2.4358(11) yes
Zr(1) Cl(2) 2.4416(13) yes
Zr(1) C(1) 2.569(3) yes
Zr(1) C(2) 2.521(3) yes
Zr(1) C(3) 2.503(3) yes
Zr(1) C(4) 2.499(3) yes
Zr(1) C(5) 2.502(3) yes
Zr(1) C(6) 2.501(3) yes
Zr(1) C(7) 2.533(3) yes
Zr(1) C(8) 2.532(4) yes
Zr(1) C(9) 2.503(4) yes
Zr(1) C(10) 2.478(4) yes
P(1) C(1) 1.857(3) yes
P(1) C(11) 1.838(4) yes
P(1) C(13) 1.844(4) yes
P(2) C(6) 1.840(4) yes
P(2) C(15) 1.836(4) yes
P(2) C(17) 1.848(3) yes
C(1) C(2) 1.405(5) yes
C(1) C(5) 1.427(5) yes
C(2) C(3) 1.417(5) yes
C(3) C(4) 1.386(6) yes
C(4) C(5) 1.419(5) yes
C(6) C(7) 1.439(5) yes
C(6) C(10) 1.410(6) yes
C(7) C(8) 1.389(6) yes
C(8) C(9) 1.401(6) yes
C(9) C(10) 1.411(5) yes
C(11) C(12) 1.535(5) yes
C(13) C(14) 1.526(5) yes
C(15) C(16) 1.536(6) yes
C(17) C(18) 1.510(5) yes
C(19) C(24) 1.527(8) yes
C(20) C(25) 1.525(6) yes
C(21) C(26) 1.490(6) yes
C(22) C(23) 1.427(6) yes
C(22) C(27) 1.502(5) yes
C(23) C(28) 1.501(8) yes
C(2) H(1) 0.950 no
C(3) H(2) 0.950 no
C(4) H(3) 0.950 no
C(5) H(4) 0.950 no
C(7) H(5) 0.950 no
C(8) H(6) 0.950 no
C(9) H(7) 0.950 no
C(10) H(8) 0.950 no
C(11) H(9) 0.950 no
C(11) H(10) 0.950 no
C(12) H(11) 0.950 no
C(12) H(12) 0.950 no
C(12) H(13) 0.950 no
C(13) H(14) 0.950 no
C(13) H(15) 0.950 no
C(14) H(16) 0.950 no
C(14) H(17) 0.950 no
C(14) H(18) 0.950 no
C(15) H(19) 0.950 no
C(15) H(20) 0.950 no
C(16) H(21) 0.950 no
C(16) H(22) 0.950 no
C(16) H(23) 0.950 no
C(17) H(24) 0.950 no
C(17) H(25) 0.950 no
C(18) H(26) 0.950 no
C(18) H(27) 0.950 no
C(18) H(28) 0.950 no
C(24) H(29) 0.950 no
C(24) H(30) 0.950 no
C(24) H(31) 0.950 no
C(25) H(32) 0.950 no
C(25) H(33) 0.950 no
C(25) H(34) 0.950 no
C(26) H(35) 0.950 no
C(26) H(36) 0.950 no
C(26) H(37) 0.950 no
C(27) H(38) 0.950 no
C(27) H(39) 0.950 no
C(27) H(40) 0.950 no
C(28) H(41) 0.950 no
C(28) H(42) 0.950 no
C(28) H(43) 0.950 no

loop_
_geom_contact_atom_site_label_1
_geom_contact_atom_site_label_2
_geom_contact_distance
_geom_contact_site_symmetry_2
Mo(1) C(20) 2.398(3) .
Mo(1) C(22) 2.374(3) .
Mo(1) C(23) 2.371(5) .
Mo(1) C(25) 3.537(5) .
Mo(1) C(27) 3.480(3) .
Mo(1) C(28) 3.502(6) .
Cl(1) C(9) 3.565(4) 3_646
Cl(3) C(23) 3.446(5) .
Cl(4) C(5) 3.435(4) 2_566
Cl(4) C(22) 3.101(4) .
Cl(4) C(27) 3.292(5) .
C(5) Cl(4) 3.435(4) 2_466
C(9) Cl(1) 3.565(4) 3_656
C(19) C(20) 1.379(7) .
C(19) C(22) 2.265(6) .
C(19) C(23) 1.394(7) .
C(19) C(25) 2.599(7) .
C(19) C(28) 2.566(8) .
C(20) Mo(1) 2.398(3) .
C(20) C(19) 1.379(7) .
C(20) C(21) 1.395(6) .
C(20) C(22) 2.282(5) .
C(20) C(23) 2.274(6) .
C(20) C(24) 2.546(8) .
C(20) C(26) 2.588(7) .
C(21) C(20) 1.395(6) .
C(21) C(22) 1.427(5) .
C(21) C(23) 2.294(6) .
C(21) C(25) 2.583(6) .
C(21) C(27) 2.605(5) .
C(22) Mo(1) 2.374(3) .
C(22) Cl(4) 3.101(4) .
C(22) C(19) 2.265(6) .
C(22) C(20) 2.282(5) .
C(22) C(21) 1.427(5) .
C(22) C(26) 2.575(6) .
C(22) C(28) 2.627(8) .
C(23) Mo(1) 2.371(5) .
C(23) Cl(3) 3.446(5) .
C(23) C(19) 1.394(7) .
C(23) C(20) 2.274(6) .
C(23) C(21) 2.294(6) .
C(23) C(24) 2.611(8) .
C(23) C(27) 2.620(7) .
C(24) C(20) 2.546(8) .
C(24) C(23) 2.611(8) .
C(24) C(25) 3.111(8) .
C(24) C(28) 3.162(9) .
C(25) Mo(1) 3.537(5) .
C(25) C(19) 2.599(7) .
C(25) C(21) 2.583(6) .
C(25) C(24) 3.111(8) .
C(25) C(26) 3.162(7) .
C(26) C(20) 2.588(7) .
C(26) C(22) 2.575(6) .
C(26) C(25) 3.162(7) .
C(26) C(27) 3.132(6) .
C(27) Mo(1) 3.480(3) .
C(27) Cl(4) 3.292(5) .
C(27) C(21) 2.605(5) .
C(27) C(23) 2.620(7) .
C(27) C(26) 3.132(6) .
C(27) C(28) 3.243(9) .
C(28) Mo(1) 3.502(6) .
C(28) C(19) 2.566(8) .
C(28) C(22) 2.627(8) .
C(28) C(24) 3.162(9) .
C(28) C(27) 3.243(9) .
Mo(1) H(34) 3.513 .
Mo(1) H(40) 3.447 .
Mo(1) H(43) 3.480 .
Cl(1) H(7) 2.789 3_646
Cl(1) H(12) 3.408 4_565
Cl(1) H(39) 3.582 4_665
Cl(1) H(42) 3.050 2_456
Cl(2) H(19) 3.345 3_656
Cl(2) H(22) 2.968 3_656
Cl(2) H(32) 3.229 4_565
Cl(2) H(36) 3.191 2_466
Cl(2) H(37) 3.510 2_466
Cl(3) H(22) 3.444 2_456
Cl(3) H(23) 2.995 2_456
Cl(3) H(43) 3.463 .
Cl(4) H(4) 2.572 2_566
Cl(4) H(13) 3.513 2_566
Cl(4) H(14) 2.880 2_566
Cl(4) H(38) 3.131 .
Cl(4) H(40) 3.102 .
P(1) H(34) 3.533 .
C(2) H(42) 3.264 2_456
C(2) H(43) 3.277 2_456
C(3) H(27) 3.404 1_455
C(3) H(29) 3.559 2_456
C(3) H(32) 3.374 4_565
C(3) H(33) 3.222 4_565
C(3) H(42) 3.311 2_456
C(4) H(16) 3.411 2_466
C(4) H(32) 3.089 4_565
C(4) H(33) 3.350 4_565
C(4) H(37) 3.245 2_466
C(5) H(37) 3.169 2_466
C(7) H(36) 3.267 4_665
C(7) H(39) 3.445 4_665
C(8) H(39) 3.088 4_665
C(8) H(42) 3.569 4_665
C(9) H(12) 3.527 2_566
C(9) H(13) 3.587 2_566
C(10) H(13) 3.423 2_566
C(10) H(17) 3.571 2_566
C(11) H(22) 3.362 2_456
C(11) H(34) 3.038 .
C(12) H(7) 3.461 2_466
C(12) H(39) 3.432 1_455
C(12) H(40) 3.373 1_455
C(14) H(3) 3.532 2_566
C(14) H(26) 3.481 2_466
C(14) H(30) 3.299 3_655
C(14) H(34) 3.187 .
C(16) H(10) 3.140 2_556
C(16) H(43) 2.791 .
C(17) H(40) 2.802 .
C(18) H(17) 3.462 2_566
C(18) H(29) 3.474 2_556
C(18) H(31) 3.551 2_556
C(18) H(33) 2.745 4_665
C(18) H(35) 3.496 4_665
C(18) H(36) 3.528 4_665
C(19) H(32) 2.680 .
C(19) H(33) 3.155 .
C(19) H(34) 3.210 .
C(19) H(41) 3.313 .
C(19) H(42) 2.777 .
C(19) H(43) 2.853 .
C(20) H(9) 3.543 .
C(20) H(26) 3.529 4_664
C(20) H(29) 3.301 .
C(20) H(30) 2.758 .
C(20) H(31) 2.819 .
C(20) H(32) 2.048 .
C(20) H(33) 2.048 .
C(20) H(34) 2.048 .
C(20) H(35) 2.668 .
C(20) H(36) 3.137 .
C(20) H(37) 3.208 .
C(21) H(5) 3.159 4_664
C(21) H(32) 3.331 .
C(21) H(33) 2.805 .
C(21) H(34) 2.854 .
C(21) H(38) 2.664 .
C(21) H(39) 3.169 .
C(21) H(40) 3.219 .
C(22) H(5) 3.318 4_664
C(22) H(6) 3.007 4_664
C(22) H(24) 3.515 .
C(22) H(35) 3.332 .
C(22) H(36) 2.796 .
C(22) H(37) 2.833 .
C(22) H(38) 2.027 .
C(22) H(39) 2.027 .
C(22) H(40) 2.028 .
C(22) H(41) 2.699 .
C(22) H(42) 3.183 .
C(22) H(43) 3.239 .
C(23) H(6) 2.988 4_664
C(23) H(24) 3.493 .
C(23) H(29) 2.688 .
C(23) H(30) 3.162 .
C(23) H(31) 3.227 .
C(23) H(38) 3.362 .
C(23) H(39) 2.845 .
C(23) H(40) 2.897 .
C(23) H(41) 2.027 .
C(23) H(42) 2.027 .
C(23) H(43) 2.027 .
C(24) H(2) 3.596 2_556
C(24) H(27) 3.317 2_456
C(24) H(32) 2.689 .
C(24) H(35) 3.169 3_645
C(24) H(42) 3.036 .
C(24) H(43) 3.204 .
C(25) H(2) 3.071 4_564
C(25) H(3) 3.080 4_564
C(25) H(9) 2.913 .
C(25) H(18) 3.282 .
C(25) H(26) 3.159 4_664
C(25) H(27) 3.547 4_664
C(25) H(30) 3.010 .
C(25) H(31) 3.107 .
C(25) H(35) 2.745 .
C(26) H(3) 3.446 2_566
C(26) H(4) 3.564 2_566
C(26) H(5) 3.070 4_664
C(26) H(28) 3.165 4_664
C(26) H(30) 3.449 3_655
C(26) H(33) 3.069 .
C(26) H(34) 3.185 .
C(26) H(38) 2.702 .
C(27) H(5) 3.458 4_664
C(27) H(6) 3.122 4_664
C(27) H(11) 3.483 1_655
C(27) H(12) 2.993 1_655
C(27) H(24) 3.243 .
C(27) H(25) 3.267 .
C(27) H(36) 3.053 .
C(27) H(37) 3.114 .
C(27) H(41) 2.839 .
C(28) H(1) 2.943 2_556
C(28) H(2) 3.492 2_556
C(28) H(6) 3.043 4_664
C(28) H(20) 3.511 2_556
C(28) H(21) 3.460 .
C(28) H(23) 3.013 .
C(28) H(24) 3.240 .
C(28) H(29) 2.750 .
C(28) H(39) 3.152 .
C(28) H(40) 3.281 .
H(1) C(28) 2.943 2_456
H(1) H(21) 3.493 2_456
H(1) H(23) 3.241 2_456
H(1) H(41) 3.082 2_456
H(1) H(42) 2.734 2_456
H(1) H(43) 2.540 2_456
H(2) C(24) 3.596 2_456
H(2) C(25) 3.071 4_565
H(2) C(28) 3.492 2_456
H(2) H(27) 2.872 1_455
H(2) H(29) 2.686 2_456
H(2) H(32) 3.055 4_565
H(2) H(33) 2.603 4_565
H(2) H(34) 3.056 4_565
H(2) H(42) 2.839 2_456
H(2) H(43) 3.277 2_456
H(3) C(14) 3.532 2_466
H(3) C(25) 3.080 4_565
H(3) C(26) 3.446 2_466
H(3) H(16) 2.694 2_466
H(3) H(17) 3.583 2_466
H(3) H(26) 3.550 1_455
H(3) H(30) 3.391 4_565
H(3) H(32) 2.450 4_565
H(3) H(33) 2.874 4_565
H(3) H(35) 3.353 2_466
H(3) H(37) 2.784 2_466
H(4) Cl(4) 2.572 2_466
H(4) C(26) 3.564 2_466
H(4) H(37) 2.633 2_466
H(4) H(38) 3.360 2_466
H(5) C(21) 3.159 4_665
H(5) C(22) 3.318 4_665
H(5) C(26) 3.070 4_665
H(5) C(27) 3.458 4_665
H(5) H(35) 3.504 4_665
H(5) H(36) 2.326 4_665
H(5) H(38) 3.328 4_665
H(5) H(39) 3.183 4_665
H(6) C(22) 3.007 4_665
H(6) C(23) 2.988 4_665
H(6) C(27) 3.122 4_665
H(6) C(28) 3.043 4_665
H(6) H(39) 2.454 4_665
H(6) H(41) 2.966 4_665
H(6) H(42) 2.729 4_665
H(7) Cl(1) 2.789 3_656
H(7) C(12) 3.461 2_566
H(7) H(12) 2.818 2_566
H(7) H(13) 3.240 2_566
H(7) H(38) 3.085 2_466
H(8) H(12) 3.594 2_566
H(8) H(13) 2.897 2_566
H(8) H(14) 3.440 2_566
H(9) C(20) 3.543 .
H(9) C(25) 2.913 .
H(9) H(32) 2.927 .
H(9) H(34) 2.200 .
H(10) C(16) 3.140 2_456
H(10) H(21) 3.263 2_456
H(10) H(22) 2.479 2_456
H(10) H(23) 3.224 2_456
H(10) H(32) 3.560 .
H(10) H(34) 3.366 .
H(11) C(27) 3.483 1_455
H(11) H(21) 3.526 2_456
H(11) H(22) 3.523 2_456
H(11) H(39) 3.330 1_455
H(11) H(40) 2.976 1_455
H(12) Cl(1) 3.408 4_564
H(12) C(9) 3.527 2_466
H(12) C(27) 2.993 1_455
H(12) H(7) 2.818 2_466
H(12) H(8) 3.594 2_466
H(12) H(38) 2.857 1_455
H(12) H(39) 2.696 1_455
H(12) H(40) 2.917 1_455
H(13) Cl(4) 3.513 2_466
H(13) C(9) 3.587 2_466
H(13) C(10) 3.423 2_466
H(13) H(7) 3.240 2_466
H(13) H(8) 2.897 2_466
H(13) H(15) 3.364 2_466
H(14) Cl(4) 2.880 2_466
H(14) H(8) 3.440 2_466
H(14) H(25) 3.327 2_466
H(15) H(13) 3.364 2_566
H(15) H(25) 3.565 2_466
H(16) C(4) 3.411 2_566
H(16) H(3) 2.694 2_566
H(16) H(26) 3.529 2_466
H(16) H(30) 2.980 3_655
H(16) H(34) 3.275 .
H(17) C(10) 3.571 2_466
H(17) C(18) 3.462 2_466
H(17) H(3) 3.583 2_566
H(17) H(25) 2.974 2_466
H(17) H(26) 2.653 2_466
H(17) H(30) 3.286 3_655
H(18) C(25) 3.282 .
H(18) H(30) 3.086 3_655
H(18) H(34) 2.365 .
H(19) Cl(2) 3.345 3_646
H(19) H(36) 3.010 4_665
H(20) C(28) 3.511 2_456
H(20) H(41) 2.955 2_456
H(20) H(42) 3.322 2_456
H(21) C(28) 3.460 .
H(21) H(1) 3.493 2_556
H(21) H(10) 3.263 2_556
H(21) H(11) 3.526 2_556
H(21) H(41) 3.401 2_456
H(21) H(43) 2.528 .
H(22) Cl(2) 2.968 3_646
H(22) Cl(3) 3.444 2_556
H(22) C(11) 3.362 2_556
H(22) H(10) 2.479 2_556
H(22) H(11) 3.523 2_556
H(22) H(31) 3.400 2_556
H(22) H(43) 3.503 .
H(23) Cl(3) 2.995 2_556
H(23) C(28) 3.013 .
H(23) H(1) 3.241 2_556
H(23) H(10) 3.224 2_556
H(23) H(31) 3.572 2_556
H(23) H(41) 3.039 .
H(23) H(43) 2.236 .
H(24) C(22) 3.515 .
H(24) C(23) 3.493 .
H(24) C(27) 3.243 .
H(24) C(28) 3.240 .
H(24) H(40) 2.417 .
H(24) H(41) 2.782 .
H(24) H(43) 3.097 .
H(25) C(27) 3.267 .
H(25) H(14) 3.327 2_566
H(25) H(15) 3.565 2_566
H(25) H(17) 2.974 2_566
H(25) H(40) 2.388 .
H(26) C(14) 3.481 2_566
H(26) C(20) 3.529 4_665
H(26) C(25) 3.159 4_665
H(26) H(3) 3.550 1_655
H(26) H(16) 3.529 2_566
H(26) H(17) 2.653 2_566
H(26) H(32) 3.506 4_665
H(26) H(33) 2.322 4_665
H(26) H(35) 3.548 4_665
H(26) H(36) 3.575 4_665
H(27) C(3) 3.404 1_655
H(27) C(24) 3.317 2_556
H(27) C(25) 3.547 4_665
H(27) H(2) 2.872 1_655
H(27) H(29) 2.727 2_556
H(27) H(31) 3.098 2_556
H(27) H(33) 2.598 4_665
H(27) H(35) 3.565 4_665
H(28) C(26) 3.165 4_665
H(28) H(29) 3.388 2_556
H(28) H(31) 3.115 2_556
H(28) H(33) 2.874 4_665
H(28) H(35) 2.867 4_665
H(28) H(36) 2.709 4_665
H(29) C(3) 3.559 2_556
H(29) C(18) 3.474 2_456
H(29) C(20) 3.301 .
H(29) C(23) 2.688 .
H(29) C(28) 2.750 .
H(29) H(2) 2.686 2_556
H(29) H(27) 2.727 2_456
H(29) H(28) 3.388 2_456
H(29) H(33) 3.330 3_645
H(29) H(35) 3.327 3_645
H(29) H(42) 2.509 .
H(29) H(43) 2.660 .
H(30) C(14) 3.299 3_645
H(30) C(20) 2.758 .
H(30) C(23) 3.162 .
H(30) C(25) 3.010 .
H(30) C(26) 3.449 3_645
H(30) H(3) 3.391 4_564
H(30) H(16) 2.980 3_645
H(30) H(17) 3.286 3_645
H(30) H(18) 3.086 3_645
H(30) H(32) 2.496 .
H(30) H(33) 3.368 .
H(30) H(34) 3.505 3_645
H(30) H(35) 2.567 3_645
H(30) H(42) 3.418 .
H(31) C(18) 3.551 2_456
H(31) C(20) 2.819 .
H(31) C(23) 3.227 .
H(31) C(25) 3.107 .
H(31) H(22) 3.400 2_456
H(31) H(23) 3.572 2_456
H(31) H(27) 3.098 2_456
H(31) H(28) 3.115 2_456
H(31) H(32) 2.534 .
H(31) H(35) 3.139 3_645
H(32) Cl(2) 3.229 4_564
H(32) C(3) 3.374 4_564
H(32) C(4) 3.089 4_564
H(32) C(19) 2.680 .
H(32) C(20) 2.048 .
H(32) C(21) 3.331 .
H(32) C(24) 2.689 .
H(32) H(2) 3.055 4_564
H(32) H(3) 2.450 4_564
H(32) H(9) 2.927 .
H(32) H(10) 3.560 .
H(32) H(26) 3.506 4_664
H(32) H(30) 2.496 .
H(32) H(31) 2.534 .
H(32) H(33) 1.551 .
H(32) H(34) 1.551 .
H(33) C(3) 3.222 4_564
H(33) C(4) 3.350 4_564
H(33) C(18) 2.745 4_664
H(33) C(19) 3.155 .
H(33) C(20) 2.048 .
H(33) C(21) 2.805 .
H(33) C(26) 3.069 .
H(33) H(2) 2.603 4_564
H(33) H(3) 2.874 4_564
H(33) H(26) 2.322 4_664
H(33) H(27) 2.598 4_664
H(33) H(28) 2.874 4_664
H(33) H(29) 3.330 3_655
H(33) H(30) 3.368 .
H(33) H(32) 1.551 .
H(33) H(34) 1.551 .
H(33) H(35) 2.544 .
H(33) H(36) 3.441 .
H(34) Mo(1) 3.513 .
H(34) P(1) 3.533 .
H(34) C(11) 3.038 .
H(34) C(14) 3.187 .
H(34) C(19) 3.210 .
H(34) C(20) 2.048 .
H(34) C(21) 2.854 .
H(34) C(26) 3.185 .
H(34) H(2) 3.056 4_564
H(34) H(9) 2.200 .
H(34) H(10) 3.366 .
H(34) H(16) 3.275 .
H(34) H(18) 2.365 .
H(34) H(30) 3.505 3_655
H(34) H(32) 1.551 .
H(34) H(33) 1.551 .
H(34) H(35) 2.628 .
H(35) C(18) 3.496 4_664
H(35) C(20) 2.668 .
H(35) C(22) 3.332 .
H(35) C(24) 3.169 3_655
H(35) C(25) 2.745 .
H(35) H(3) 3.353 2_566
H(35) H(5) 3.504 4_664
H(35) H(26) 3.548 4_664
H(35) H(27) 3.565 4_664
H(35) H(28) 2.867 4_664
H(35) H(29) 3.327 3_655
H(35) H(30) 2.567 3_655
H(35) H(31) 3.139 3_655
H(35) H(33) 2.544 .
H(35) H(34) 2.628 .
H(36) Cl(2) 3.191 2_566
H(36) C(7) 3.267 4_664
H(36) C(18) 3.528 4_664
H(36) C(20) 3.137 .
H(36) C(22) 2.796 .
H(36) C(27) 3.053 .
H(36) H(5) 2.326 4_664
H(36) H(19) 3.010 4_664
H(36) H(26) 3.575 4_664
H(36) H(28) 2.709 4_664
H(36) H(33) 3.441 .
H(36) H(38) 2.525 .
H(36) H(39) 3.430 .
H(37) Cl(2) 3.510 2_566
H(37) C(4) 3.245 2_566
H(37) C(5) 3.169 2_566
H(37) C(20) 3.208 .
H(37) C(22) 2.833 .
H(37) C(27) 3.114 .
H(37) H(3) 2.784 2_566
H(37) H(4) 2.633 2_566
H(37) H(38) 2.540 .
H(38) Cl(4) 3.131 .
H(38) C(21) 2.664 .
H(38) C(22) 2.027 .
H(38) C(23) 3.362 .
H(38) C(26) 2.702 .
H(38) H(4) 3.360 2_566
H(38) H(5) 3.328 4_664
H(38) H(7) 3.085 2_566
H(38) H(12) 2.857 1_655
H(38) H(36) 2.525 .
H(38) H(37) 2.540 .
H(38) H(39) 1.551 .
H(38) H(40) 1.551 .
H(39) Cl(1) 3.582 4_664
H(39) C(7) 3.445 4_664
H(39) C(8) 3.088 4_664
H(39) C(12) 3.432 1_655
H(39) C(21) 3.169 .
H(39) C(22) 2.027 .
H(39) C(23) 2.845 .
H(39) C(28) 3.152 .
H(39) H(5) 3.183 4_664
H(39) H(6) 2.454 4_664
H(39) H(11) 3.330 1_655
H(39) H(12) 2.696 1_655
H(39) H(36) 3.430 .
H(39) H(38) 1.551 .
H(39) H(40) 1.551 .
H(39) H(41) 2.627 .
H(39) H(42) 3.557 .
H(40) Mo(1) 3.447 .
H(40) Cl(4) 3.102 .
H(40) C(12) 3.373 1_655
H(40) C(17) 2.802 .
H(40) C(21) 3.219 .
H(40) C(22) 2.028 .
H(40) C(23) 2.897 .
H(40) C(28) 3.281 .
H(40) H(11) 2.976 1_655
H(40) H(12) 2.917 1_655
H(40) H(24) 2.417 .
H(40) H(25) 2.388 .
H(40) H(38) 1.551 .
H(40) H(39) 1.551 .
H(40) H(41) 2.751 .
H(41) C(19) 3.313 .
H(41) C(22) 2.699 .
H(41) C(23) 2.027 .
H(41) C(27) 2.839 .
H(41) H(1) 3.082 2_556
H(41) H(6) 2.966 4_664
H(41) H(20) 2.955 2_556
H(41) H(21) 3.401 2_556
H(41) H(23) 3.039 .
H(41) H(24) 2.782 .
H(41) H(39) 2.627 .
H(41) H(40) 2.751 .
H(41) H(42) 1.551 .
H(41) H(43) 1.551 .
H(42) Cl(1) 3.050 2_556
H(42) C(2) 3.264 2_556
H(42) C(3) 3.311 2_556
H(42) C(8) 3.569 4_664
H(42) C(19) 2.777 .
H(42) C(22) 3.183 .
H(42) C(23) 2.027 .
H(42) C(24) 3.036 .
H(42) H(1) 2.734 2_556
H(42) H(2) 2.839 2_556
H(42) H(6) 2.729 4_664
H(42) H(20) 3.322 2_556
H(42) H(29) 2.509 .
H(42) H(30) 3.418 .
H(42) H(39) 3.557 .
H(42) H(41) 1.551 .
H(42) H(43) 1.551 .
H(43) Mo(1) 3.480 .
H(43) Cl(3) 3.463 .
H(43) C(2) 3.277 2_556
H(43) C(16) 2.791 .
H(43) C(19) 2.853 .
H(43) C(22) 3.239 .
H(43) C(23) 2.027 .
H(43) C(24) 3.204 .
H(43) H(1) 2.540 2_556
H(43) H(2) 3.277 2_556
H(43) H(21) 2.528 .
H(43) H(22) 3.503 .
H(43) H(23) 2.236 .
H(43) H(24) 3.097 .
H(43) H(29) 2.660 .
H(43) H(41) 1.551 .
H(43) H(42) 1.551 .

loop_
_geom_torsion_atom_site_label_1
_geom_torsion_atom_site_label_2
_geom_torsion_atom_site_label_3
_geom_torsion_atom_site_label_4
_geom_torsion
Cl(3) Mo(1) P(1) C(1) 59.27(15)
Cl(3) Mo(1) P(1) C(11) -55.61(16)
Cl(3) Mo(1) P(1) C(13) -173.09(15)
Cl(3) Mo(1) P(2) C(6) -106.94(15)
Cl(3) Mo(1) P(2) C(15) 18.30(16)
Cl(3) Mo(1) P(2) C(17) 136.79(19)
Cl(3) Mo(1) C(19) C(20) 126.8(2)
Cl(3) Mo(1) C(19) C(23) -115.3(2)
Cl(3) Mo(1) C(19) C(24) 8.1(4)
Cl(3) Mo(1) C(20) C(19) -51.4(3)
Cl(3) Mo(1) C(20) C(21) -167.4(2)
Cl(3) Mo(1) C(20) C(25) 72.1(4)
Cl(3) Mo(1) C(21) C(20) 16.4(3)
Cl(3) Mo(1) C(21) C(22) -99.6(2)
Cl(3) Mo(1) C(21) C(26) 141.2(3)
Cl(3) Mo(1) C(22) C(21) 108.8(2)
Cl(3) Mo(1) C(22) C(23) -5.7(2)
Cl(3) Mo(1) C(22) C(27) -128.9(4)
Cl(3) Mo(1) C(23) C(19) 61.3(2)
Cl(3) Mo(1) C(23) C(22) 175.4(2)
Cl(3) Mo(1) C(23) C(28) -60.2(4)
Cl(4) Mo(1) P(1) C(1) -98.78(15)
Cl(4) Mo(1) P(1) C(11) 146.34(16)
Cl(4) Mo(1) P(1) C(13) 28.86(14)
Cl(4) Mo(1) P(2) C(6) 51.83(15)
Cl(4) Mo(1) P(2) C(15) 177.07(16)
Cl(4) Mo(1) P(2) C(17) -64.44(18)
Cl(4) Mo(1) C(19) C(20) -52.2(3)
Cl(4) Mo(1) C(19) C(23) 65.7(3)
Cl(4) Mo(1) C(19) C(24) -170.9(3)
Cl(4) Mo(1) C(20) C(19) 142.6(2)
Cl(4) Mo(1) C(20) C(21) 26.7(2)
Cl(4) Mo(1) C(20) C(25) -93.8(4)
Cl(4) Mo(1) C(21) C(20) -154.4(2)
Cl(4) Mo(1) C(21) C(22) 89.7(2)
Cl(4) Mo(1) C(21) C(26) -29.5(3)
Cl(4) Mo(1) C(22) C(21) -83.6(2)
Cl(4) Mo(1) C(22) C(23) 161.9(2)
Cl(4) Mo(1) C(22) C(27) 38.7(4)
Cl(4) Mo(1) C(23) C(19) -133.7(2)
Cl(4) Mo(1) C(23) C(22) -19.6(2)
Cl(4) Mo(1) C(23) C(28) 104.8(4)
P(1) Mo(1) P(2) C(6) -29.28(15)
P(1) Mo(1) P(2) C(15) 95.96(16)
P(1) Mo(1) P(2) C(17) -145.55(18)
P(2) Mo(1) P(1) C(1) -21.32(15)
P(2) Mo(1) P(1) C(11) -136.20(16)
P(2) Mo(1) P(1) C(13) 106.32(14)
P(1) Mo(1) C(19) C(20) 61.3(3)
P(1) Mo(1) C(19) C(23) 179.2(2)
P(1) Mo(1) C(19) C(24) -57.4(5)
C(19) Mo(1) P(1) C(1) 123.5(2)
C(19) Mo(1) P(1) C(11) 8.6(2)
C(19) Mo(1) P(1) C(13) -108.9(2)
P(1) Mo(1) C(20) C(19) -131.1(2)
P(1) Mo(1) C(20) C(21) 113.0(2)
P(1) Mo(1) C(20) C(25) -7.5(4)
C(20) Mo(1) P(1) C(1) 153.46(19)
C(20) Mo(1) P(1) C(11) 38.6(2)
C(20) Mo(1) P(1) C(13) -78.90(19)
P(1) Mo(1) C(21) C(20) -78.5(2)
P(1) Mo(1) C(21) C(22) 165.5(2)
P(1) Mo(1) C(21) C(26) 46.3(3)
C(21) Mo(1) P(1) C(1) -172.34(18)
C(21) Mo(1) P(1) C(11) 72.77(19)
C(21) Mo(1) P(1) C(13) -44.71(18)
P(1) Mo(1) C(22) C(21) -25.0(3)
P(1) Mo(1) C(22) C(23) -139.4(2)
P(1) Mo(1) C(22) C(27) 97.3(4)
C(22) Mo(1) P(1) C(1) -157.0(2)
C(22) Mo(1) P(1) C(11) 88.1(2)
C(22) Mo(1) P(1) C(13) -29.4(2)
P(1) Mo(1) C(23) C(19) -1.7(5)
P(1) Mo(1) C(23) C(22) 112.4(3)
P(1) Mo(1) C(23) C(28) -123.2(4)
C(23) Mo(1) P(1) C(1) 124.7(3)
C(23) Mo(1) P(1) C(11) 9.8(3)
C(23) Mo(1) P(1) C(13) -107.7(3)
P(2) Mo(1) C(19) C(20) -167.3(2)
P(2) Mo(1) C(19) C(23) -49.4(3)
P(2) Mo(1) C(19) C(24) 74.0(5)
C(19) Mo(1) P(2) C(6) -170.4(2)
C(19) Mo(1) P(2) C(15) -45.2(2)
C(19) Mo(1) P(2) C(17) 73.3(2)
P(2) Mo(1) C(20) C(19) 32.2(5)
P(2) Mo(1) C(20) C(21) -83.7(4)
P(2) Mo(1) C(20) C(25) 155.8(3)
C(20) Mo(1) P(2) C(6) 167.0(3)
C(20) Mo(1) P(2) C(15) -67.8(4)
C(20) Mo(1) P(2) C(17) 50.7(4)
P(2) Mo(1) C(21) C(20) 150.6(2)
P(2) Mo(1) C(21) C(22) 34.6(3)
P(2) Mo(1) C(21) C(26) -84.6(3)
C(21) Mo(1) P(2) C(6) 107.0(2)
C(21) Mo(1) P(2) C(15) -127.8(2)
C(21) Mo(1) P(2) C(17) -9.3(2)
P(2) Mo(1) C(22) C(21) -157.4(2)
P(2) Mo(1) C(22) C(23) 88.1(2)
P(2) Mo(1) C(22) C(27) -35.1(4)
C(22) Mo(1) P(2) C(6) 127.09(19)
C(22) Mo(1) P(2) C(15) -107.7(2)
C(22) Mo(1) P(2) C(17) 10.8(2)
P(2) Mo(1) C(23) C(19) 143.0(2)
P(2) Mo(1) C(23) C(22) -102.8(2)
P(2) Mo(1) C(23) C(28) 21.6(5)
C(23) Mo(1) P(2) C(6) 163.44(19)
C(23) Mo(1) P(2) C(15) -71.3(2)
C(23) Mo(1) P(2) C(17) 47.2(2)
C(19) Mo(1) C(20) C(21) -115.9(4)
C(19) Mo(1) C(20) C(25) 123.6(5)
C(20) Mo(1) C(19) C(23) 117.9(4)
C(20) Mo(1) C(19) C(24) -118.7(6)
C(19) Mo(1) C(21) C(20) 36.8(2)
C(19) Mo(1) C(21) C(22) -79.2(2)
C(19) Mo(1) C(21) C(26) 161.6(4)
C(21) Mo(1) C(19) C(20) -37.1(2)
C(21) Mo(1) C(19) C(23) 80.7(3)
C(21) Mo(1) C(19) C(24) -155.9(5)
C(19) Mo(1) C(22) C(21) 76.8(2)
C(19) Mo(1) C(22) C(23) -37.7(2)
C(19) Mo(1) C(22) C(27) -160.9(5)
C(22) Mo(1) C(19) C(20) -79.2(3)
C(22) Mo(1) C(19) C(23) 38.7(2)
C(22) Mo(1) C(19) C(24) 162.1(5)
C(19) Mo(1) C(23) C(22) 114.1(3)
C(19) Mo(1) C(23) C(28) -121.5(6)
C(23) Mo(1) C(19) C(20) -117.9(4)
C(23) Mo(1) C(19) C(24) 123.4(5)
C(20) Mo(1) C(21) C(22) -116.0(3)
C(20) Mo(1) C(21) C(26) 124.8(4)
C(21) Mo(1) C(20) C(19) 115.9(4)
C(21) Mo(1) C(20) C(25) -120.5(5)
C(20) Mo(1) C(22) C(21) 36.6(2)
C(20) Mo(1) C(22) C(23) -77.9(2)
C(20) Mo(1) C(22) C(27) 158.9(5)
C(22) Mo(1) C(20) C(19) 78.3(3)
C(22) Mo(1) C(20) C(21) -37.7(2)
C(22) Mo(1) C(20) C(25) -158.2(5)
C(20) Mo(1) C(23) C(19) -35.6(2)
C(20) Mo(1) C(23) C(22) 78.5(2)
C(20) Mo(1) C(23) C(28) -157.1(5)
C(23) Mo(1) C(20) C(19) 36.3(3)
C(23) Mo(1) C(20) C(21) -79.7(2)
C(23) Mo(1) C(20) C(25) 159.8(5)
C(21) Mo(1) C(22) C(23) -114.5(3)
C(21) Mo(1) C(22) C(27) 122.3(5)
C(22) Mo(1) C(21) C(20) 116.0(3)
C(22) Mo(1) C(21) C(26) -119.2(4)
C(21) Mo(1) C(23) C(19) -76.1(2)
C(21) Mo(1) C(23) C(22) 38.0(2)
C(21) Mo(1) C(23) C(28) 162.4(5)
C(23) Mo(1) C(21) C(20) 77.8(2)
C(23) Mo(1) C(21) C(22) -38.2(2)
C(23) Mo(1) C(21) C(26) -157.4(4)
C(22) Mo(1) C(23) C(19) -114.1(3)
C(22) Mo(1) C(23) C(28) 124.4(6)
C(23) Mo(1) C(22) C(21) 114.5(3)
C(23) Mo(1) C(22) C(27) -123.2(5)
Cl(1) Zr(1) C(1) P(1) -106.8(2)
Cl(1) Zr(1) C(1) C(2) 14.7(2)
Cl(1) Zr(1) C(1) C(5) 131.0(2)
Cl(1) Zr(1) C(2) C(1) -167.0(2)
Cl(1) Zr(1) C(2) C(3) 78.5(2)
Cl(1) Zr(1) C(3) C(2) -97.7(2)
Cl(1) Zr(1) C(3) C(4) 147.5(2)
Cl(1) Zr(1) C(4) C(3) -33.8(2)
Cl(1) Zr(1) C(4) C(5) -149.3(2)
Cl(1) Zr(1) C(5) C(1) -70.1(2)
Cl(1) Zr(1) C(5) C(4) 43.0(2)
Cl(1) Zr(1) C(6) P(2) 67.1(2)
Cl(1) Zr(1) C(6) C(7) -57.3(2)
Cl(1) Zr(1) C(6) C(10) -169.2(2)
Cl(1) Zr(1) C(7) C(6) 121.9(2)
Cl(1) Zr(1) C(7) C(8) -121.0(2)
Cl(1) Zr(1) C(8) C(7) 58.0(2)
Cl(1) Zr(1) C(8) C(9) 173.2(2)
Cl(1) Zr(1) C(9) C(8) -8.6(2)
Cl(1) Zr(1) C(9) C(10) 106.1(2)
Cl(1) Zr(1) C(10) C(6) 14.0(2)
Cl(1) Zr(1) C(10) C(9) -101.7(2)
Cl(2) Zr(1) C(1) P(1) 131.0(2)
Cl(2) Zr(1) C(1) C(2) -107.5(2)
Cl(2) Zr(1) C(1) C(5) 8.9(2)
Cl(2) Zr(1) C(2) C(1) 98.6(2)
Cl(2) Zr(1) C(2) C(3) -16.0(3)
Cl(2) Zr(1) C(3) C(2) 167.6(2)
Cl(2) Zr(1) C(3) C(4) 52.8(2)
Cl(2) Zr(1) C(4) C(3) -126.2(2)
Cl(2) Zr(1) C(4) C(5) 118.3(2)
Cl(2) Zr(1) C(5) C(1) -172.9(2)
Cl(2) Zr(1) C(5) C(4) -59.8(2)
Cl(2) Zr(1) C(6) P(2) 172.49(15)
Cl(2) Zr(1) C(6) C(7) 48.1(3)
Cl(2) Zr(1) C(6) C(10) -63.8(2)
Cl(2) Zr(1) C(7) C(6) -145.2(2)
Cl(2) Zr(1) C(7) C(8) -28.2(2)
Cl(2) Zr(1) C(8) C(7) 152.8(2)
Cl(2) Zr(1) C(8) C(9) -92.0(2)
Cl(2) Zr(1) C(9) C(8) 82.6(2)
Cl(2) Zr(1) C(9) C(10) -162.7(2)
Cl(2) Zr(1) C(10) C(6) 134.5(2)
Cl(2) Zr(1) C(10) C(9) 18.8(2)
C(1) Zr(1) C(2) C(3) -114.6(3)
C(2) Zr(1) C(1) P(1) -121.5(4)
C(2) Zr(1) C(1) C(5) 116.4(3)
C(1) Zr(1) C(3) C(2) 36.8(2)
C(1) Zr(1) C(3) C(4) -78.0(2)
C(3) Zr(1) C(1) P(1) -159.2(3)
C(3) Zr(1) C(1) C(2) -37.7(2)
C(3) Zr(1) C(1) C(5) 78.7(2)
C(1) Zr(1) C(4) C(3) 77.5(2)
C(1) Zr(1) C(4) C(5) -38.0(2)
C(4) Zr(1) C(1) P(1) 160.5(3)
C(4) Zr(1) C(1) C(2) -78.0(2)
C(4) Zr(1) C(1) C(5) 38.4(2)
C(1) Zr(1) C(5) C(4) 113.0(3)
C(5) Zr(1) C(1) P(1) 122.1(4)
C(5) Zr(1) C(1) C(2) -116.4(3)
C(1) Zr(1) C(6) P(2) -49.9(2)
C(1) Zr(1) C(6) C(7) -174.3(2)
C(1) Zr(1) C(6) C(10) 73.9(2)
C(6) Zr(1) C(1) P(1) -11.1(2)
C(6) Zr(1) C(1) C(2) 110.5(2)
C(6) Zr(1) C(1) C(5) -133.2(2)
C(1) Zr(1) C(7) C(6) 6.5(3)
C(1) Zr(1) C(7) C(8) 123.5(2)
C(7) Zr(1) C(1) P(1) -14.6(3)
C(7) Zr(1) C(1) C(2) 106.9(2)
C(7) Zr(1) C(1) C(5) -136.7(2)
C(1) Zr(1) C(8) C(7) -77.0(3)
C(1) Zr(1) C(8) C(9) 38.2(3)
C(8) Zr(1) C(1) P(1) 20.9(3)
C(8) Zr(1) C(1) C(2) 142.4(2)
C(8) Zr(1) C(1) C(5) -101.3(2)
C(1) Zr(1) C(9) C(8) -151.2(2)
C(1) Zr(1) C(9) C(10) -36.5(2)
C(9) Zr(1) C(1) P(1) 40.7(3)
C(9) Zr(1) C(1) C(2) 162.2(2)
C(9) Zr(1) C(1) C(5) -81.4(2)
C(1) Zr(1) C(10) C(6) -100.7(2)
C(1) Zr(1) C(10) C(9) 143.6(2)
C(10) Zr(1) C(1) P(1) 21.3(2)
C(10) Zr(1) C(1) C(2) 142.9(2)
C(10) Zr(1) C(1) C(5) -100.8(2)
C(2) Zr(1) C(3) C(4) -114.8(3)
C(3) Zr(1) C(2) C(1) 114.6(3)
C(2) Zr(1) C(4) C(3) 37.5(2)
C(2) Zr(1) C(4) C(5) -78.0(2)
C(4) Zr(1) C(2) C(1) 77.7(2)
C(4) Zr(1) C(2) C(3) -36.8(2)
C(2) Zr(1) C(5) C(1) -35.9(2)
C(2) Zr(1) C(5) C(4) 77.1(2)
C(5) Zr(1) C(2) C(1) 36.6(2)
C(5) Zr(1) C(2) C(3) -77.9(2)
C(2) Zr(1) C(6) P(2) -19.9(2)
C(2) Zr(1) C(6) C(7) -144.3(2)
C(2) Zr(1) C(6) C(10) 103.9(2)
C(6) Zr(1) C(2) C(1) -69.7(2)
C(6) Zr(1) C(2) C(3) 175.7(2)
C(2) Zr(1) C(7) C(6) 43.2(3)
C(2) Zr(1) C(7) C(8) 160.3(2)
C(7) Zr(1) C(2) C(1) -91.9(2)
C(7) Zr(1) C(2) C(3) 153.5(2)
C(2) Zr(1) C(8) C(7) -35.6(4)
C(2) Zr(1) C(8) C(9) 79.5(3)
C(8) Zr(1) C(2) C(1) -70.7(3)
C(8) Zr(1) C(2) C(3) 174.8(2)
C(2) Zr(1) C(9) C(8) -138.3(2)
C(2) Zr(1) C(9) C(10) -23.6(3)
C(9) Zr(1) C(2) C(1) -24.2(2)
C(9) Zr(1) C(2) C(3) -138.7(2)
C(2) Zr(1) C(10) C(6) -81.6(2)
C(2) Zr(1) C(10) C(9) 162.7(2)
C(10) Zr(1) C(2) C(1) -37.0(2)
C(10) Zr(1) C(2) C(3) -151.6(2)
C(3) Zr(1) C(4) C(5) -115.6(3)
C(4) Zr(1) C(3) C(2) 114.8(3)
C(3) Zr(1) C(5) C(1) -76.7(2)
C(3) Zr(1) C(5) C(4) 36.3(2)
C(5) Zr(1) C(3) C(2) 77.5(2)
C(5) Zr(1) C(3) C(4) -37.2(2)
C(3) Zr(1) C(6) P(2) -16.9(3)
C(3) Zr(1) C(6) C(7) -141.3(2)
C(3) Zr(1) C(6) C(10) 106.8(2)
C(6) Zr(1) C(3) C(2) -5.5(3)
C(6) Zr(1) C(3) C(4) -120.3(2)
C(3) Zr(1) C(7) C(6) 71.1(3)
C(3) Zr(1) C(7) C(8) -171.8(2)
C(7) Zr(1) C(3) C(2) -47.1(3)
C(7) Zr(1) C(3) C(4) -161.9(2)
C(3) Zr(1) C(8) C(7) 104(2)
C(3) Zr(1) C(8) C(9) -141.0(19)
C(8) Zr(1) C(3) C(2) -144.0(19)
C(8) Zr(1) C(3) C(4) 101(2)
C(3) Zr(1) C(9) C(8) 174.4(2)
C(3) Zr(1) C(9) C(10) -70.9(3)
C(9) Zr(1) C(3) C(2) 79.9(3)
C(9) Zr(1) C(3) C(4) -34.8(3)
C(3) Zr(1) C(10) C(6) -101.3(2)
C(3) Zr(1) C(10) C(9) 143.0(2)
C(10) Zr(1) C(3) C(2) 37.6(3)
C(10) Zr(1) C(3) C(4) -77.2(2)
C(4) Zr(1) C(5) C(1) -113.0(3)
C(5) Zr(1) C(4) C(3) 115.6(3)
C(4) Zr(1) C(6) P(2) -59.9(3)
C(4) Zr(1) C(6) C(7) 175.7(2)
C(4) Zr(1) C(6) C(10) 63.8(3)
C(6) Zr(1) C(4) C(3) 90.0(3)
C(6) Zr(1) C(4) C(5) -25.5(3)
C(4) Zr(1) C(7) C(6) -17.9(10)
C(4) Zr(1) C(7) C(8) 99.2(9)
C(7) Zr(1) C(4) C(3) 104.5(9)
C(7) Zr(1) C(4) C(5) -11.0(10)
C(4) Zr(1) C(8) C(7) -161.8(2)
C(4) Zr(1) C(8) C(9) -46.6(3)
C(8) Zr(1) C(4) C(3) -171.8(2)
C(8) Zr(1) C(4) C(5) 72.6(3)
C(4) Zr(1) C(9) C(8) 153.4(2)
C(4) Zr(1) C(9) C(10) -91.9(2)
C(9) Zr(1) C(4) C(3) 160.9(2)
C(9) Zr(1) C(4) C(5) 45.4(2)
C(4) Zr(1) C(10) C(6) -137.1(2)
C(4) Zr(1) C(10) C(9) 107.2(2)
C(10) Zr(1) C(4) C(3) 123.3(2)
C(10) Zr(1) C(4) C(5) 7.7(2)
C(5) Zr(1) C(6) P(2) -74.1(2)
C(5) Zr(1) C(6) C(7) 161.5(2)
C(5) Zr(1) C(6) C(10) 49.6(2)
C(6) Zr(1) C(5) C(1) 49.3(2)
C(6) Zr(1) C(5) C(4) 162.3(2)
C(5) Zr(1) C(7) C(6) -26.8(3)
C(5) Zr(1) C(7) C(8) 90.3(2)
C(7) Zr(1) C(5) C(1) 64.3(3)
C(7) Zr(1) C(5) C(4) 177.3(2)
C(5) Zr(1) C(8) C(7) -119.9(2)
C(5) Zr(1) C(8) C(9) -4.7(3)
C(8) Zr(1) C(5) C(1) 107.0(2)
C(8) Zr(1) C(5) C(4) -140.0(2)
C(5) Zr(1) C(9) C(8) 176.3(2)
C(5) Zr(1) C(9) C(10) -69.0(2)
C(9) Zr(1) C(5) C(1) 104.5(2)
C(9) Zr(1) C(5) C(4) -142.5(2)
C(5) Zr(1) C(10) C(6) -132.9(2)
C(5) Zr(1) C(10) C(9) 111.4(2)
C(10) Zr(1) C(5) C(1) 73.9(2)
C(10) Zr(1) C(5) C(4) -173.1(2)
C(6) Zr(1) C(7) C(8) 117.1(3)
C(7) Zr(1) C(6) P(2) 124.4(4)
C(7) Zr(1) C(6) C(10) -111.9(3)
C(6) Zr(1) C(8) C(7) -36.7(2)
C(6) Zr(1) C(8) C(9) 78.4(2)
C(8) Zr(1) C(6) P(2) 159.6(3)
C(8) Zr(1) C(6) C(7) 35.2(2)
C(8) Zr(1) C(6) C(10) -76.7(2)
C(6) Zr(1) C(9) C(8) -77.9(2)
C(6) Zr(1) C(9) C(10) 36.8(2)
C(9) Zr(1) C(6) P(2) -160.6(3)
C(9) Zr(1) C(6) C(7) 75.0(2)
C(9) Zr(1) C(6) C(10) -36.8(2)
C(6) Zr(1) C(10) C(9) -115.7(3)
C(10) Zr(1) C(6) P(2) -123.7(3)
C(10) Zr(1) C(6) C(7) 111.9(3)
C(7) Zr(1) C(8) C(9) 115.2(3)
C(8) Zr(1) C(7) C(6) -117.1(3)
C(7) Zr(1) C(9) C(8) -36.6(2)
C(7) Zr(1) C(9) C(10) 78.1(2)
C(9) Zr(1) C(7) C(6) -80.0(2)
C(9) Zr(1) C(7) C(8) 37.1(2)
C(7) Zr(1) C(10) C(6) 39.1(2)
C(7) Zr(1) C(10) C(9) -76.6(2)
C(10) Zr(1) C(7) C(6) -38.7(2)
C(10) Zr(1) C(7) C(8) 78.4(2)
C(8) Zr(1) C(9) C(10) 114.7(3)
C(9) Zr(1) C(8) C(7) -115.2(3)
C(8) Zr(1) C(10) C(6) 78.8(2)
C(8) Zr(1) C(10) C(9) -36.9(2)
C(10) Zr(1) C(8) C(7) -77.6(2)
C(10) Zr(1) C(8) C(9) 37.6(2)
C(9) Zr(1) C(10) C(6) 115.7(3)
C(10) Zr(1) C(9) C(8) -114.7(3)
Mo(1) P(1) C(1) Zr(1) 44.0(3)
Mo(1) P(1) C(1) C(2) -55.4(3)
Mo(1) P(1) C(1) C(5) 143.0(2)
Mo(1) P(1) C(11) C(12) 177.2(3)
Mo(1) P(1) C(13) C(14) 61.9(3)
C(1) P(1) C(11) C(12) 47.5(3)
C(11) P(1) C(1) Zr(1) 165.8(2)
C(11) P(1) C(1) C(2) 66.4(3)
C(11) P(1) C(1) C(5) -95.2(3)
C(1) P(1) C(13) C(14) -160.8(3)
C(13) P(1) C(1) Zr(1) -90.9(3)
C(13) P(1) C(1) C(2) 169.7(3)
C(13) P(1) C(1) C(5) 8.1(3)
C(11) P(1) C(13) C(14) -60.8(3)
C(13) P(1) C(11) C(12) -55.4(3)
Mo(1) P(2) C(6) Zr(1) 76.4(2)
Mo(1) P(2) C(6) C(7) 173.8(2)
Mo(1) P(2) C(6) C(10) -18.6(4)
Mo(1) P(2) C(15) C(16) 60.5(3)
Mo(1) P(2) C(17) C(18) -178.5(3)
C(6) P(2) C(15) C(16) -165.3(3)
C(15) P(2) C(6) Zr(1) -57.7(2)
C(15) P(2) C(6) C(7) 39.7(3)
C(15) P(2) C(6) C(10) -152.6(3)
C(6) P(2) C(17) C(18) 53.8(4)
C(17) P(2) C(6) Zr(1) -163.9(2)
C(17) P(2) C(6) C(7) -66.5(3)
C(17) P(2) C(6) C(10) 101.1(3)
C(15) P(2) C(17) C(18) -50.0(4)
C(17) P(2) C(15) C(16) -60.5(3)
Zr(1) C(1) C(2) C(3) 66.3(2)
Zr(1) C(1) C(5) C(4) -67.4(2)
P(1) C(1) C(2) Zr(1) 132.9(2)
P(1) C(1) C(2) C(3) -160.8(2)
P(1) C(1) C(5) Zr(1) -132.5(2)
P(1) C(1) C(5) C(4) 160.1(2)
C(2) C(1) C(5) Zr(1) 63.3(2)
C(2) C(1) C(5) C(4) -4.1(4)
C(5) C(1) C(2) Zr(1) -62.7(2)
C(5) C(1) C(2) C(3) 3.6(4)
Zr(1) C(2) C(3) C(4) 66.6(2)
C(1) C(2) C(3) Zr(1) -68.3(2)
C(1) C(2) C(3) C(4) -1.7(4)
Zr(1) C(3) C(4) C(5) 66.0(2)
C(2) C(3) C(4) Zr(1) -66.9(2)
C(2) C(3) C(4) C(5) -0.9(4)
Zr(1) C(4) C(5) C(1) 69.4(2)
C(3) C(4) C(5) Zr(1) -66.3(2)
C(3) C(4) C(5) C(1) 3.1(4)
Zr(1) C(6) C(7) C(8) -65.2(3)
Zr(1) C(6) C(10) C(9) 67.0(2)
P(2) C(6) C(7) Zr(1) -123.5(3)
P(2) C(6) C(7) C(8) 171.3(3)
P(2) C(6) C(10) Zr(1) 122.2(3)
P(2) C(6) C(10) C(9) -170.9(3)
C(7) C(6) C(10) Zr(1) -68.1(2)
C(7) C(6) C(10) C(9) -1.1(4)
C(10) C(6) C(7) Zr(1) 66.7(2)
C(10) C(6) C(7) C(8) 1.5(4)
Zr(1) C(7) C(8) C(9) -65.4(3)
C(6) C(7) C(8) Zr(1) 64.0(2)
C(6) C(7) C(8) C(9) -1.4(4)
Zr(1) C(8) C(9) C(10) -65.6(2)
C(7) C(8) C(9) Zr(1) 66.3(3)
C(7) C(8) C(9) C(10) 0.7(5)
Zr(1) C(9) C(10) C(6) -66.9(2)
C(8) C(9) C(10) Zr(1) 67.2(3)
C(8) C(9) C(10) C(6) 0.3(4)
Mo(1) C(19) C(20) C(21) 64.9(2)
Mo(1) C(19) C(20) C(25) -124.1(4)
Mo(1) C(19) C(23) C(22) -65.4(3)
Mo(1) C(19) C(23) C(28) 125.1(5)
C(20) C(19) C(23) Mo(1) 64.7(3)
C(20) C(19) C(23) C(22) -0.7(5)
C(20) C(19) C(23) C(28) -170.1(4)
C(23) C(19) C(20) Mo(1) -63.9(3)
C(23) C(19) C(20) C(21) 1.0(5)
C(23) C(19) C(20) C(25) 172.1(4)
C(24) C(19) C(20) Mo(1) 126.7(5)
C(24) C(19) C(20) C(21) -168.5(4)
C(24) C(19) C(20) C(25) 2.6(7)
C(24) C(19) C(23) Mo(1) -126.4(5)
C(24) C(19) C(23) C(22) 168.2(4)
C(24) C(19) C(23) C(28) -1.2(8)
Mo(1) C(20) C(21) C(22) 63.8(2)
Mo(1) C(20) C(21) C(26) -125.6(4)
C(19) C(20) C(21) Mo(1) -64.6(3)
C(19) C(20) C(21) C(22) -0.8(4)
C(19) C(20) C(21) C(26) 169.7(4)
C(25) C(20) C(21) Mo(1) 124.0(4)
C(25) C(20) C(21) C(22) -172.2(3)
C(25) C(20) C(21) C(26) -1.6(6)
Mo(1) C(21) C(22) C(23) 65.1(2)
Mo(1) C(21) C(22) C(27) -123.1(4)
C(20) C(21) C(22) Mo(1) -64.7(2)
C(20) C(21) C(22) C(23) 0.4(4)
C(20) C(21) C(22) C(27) 172.2(3)
C(26) C(21) C(22) Mo(1) 124.3(3)
C(26) C(21) C(22) C(23) -170.6(3)
C(26) C(21) C(22) C(27) 1.2(6)
Mo(1) C(22) C(23) C(19) 66.0(3)
Mo(1) C(22) C(23) C(28) -125.0(5)
C(21) C(22) C(23) Mo(1) -65.8(2)
C(21) C(22) C(23) C(19) 0.2(4)
C(21) C(22) C(23) C(28) 169.2(4)
C(27) C(22) C(23) Mo(1) 122.5(4)
C(27) C(22) C(23) C(19) -171.5(4)
C(27) C(22) C(23) C(28) -2.5(7)
